data_7152716
loop_
_publ_author_name
'Li, Jichao'
'Hu, Binbin'
'Hu, Gongfang'
'Li, Xihui'
'Lu, Ping'
'Wang, Yanguang'

_publ_section_title
;
 An efficient synthesis of heptaaryldipyrromethenes from
 tetraarylcyclopentadienones and ammonium acetate and their extension to
 the corresponding BODIPYs.
;
_journal_issue 44
_journal_name_full 'Organic &amp; biomolecular chemistry'
_journal_page_first 8848
_journal_page_last 8859
_journal_paper_doi 10.1039/c2ob26509e
_journal_volume 10
_journal_year 2012
_chemical_formula_moiety 'C67 H68 N2'
_chemical_formula_sum 'C67 H68 N2'
_chemical_formula_weight 901.23
_chemical_name_systematic
;
?
;
_space_group_IT_number 2
_symmetry_cell_setting triclinic
_symmetry_space_group_name_Hall '-P 1'
_symmetry_space_group_name_H-M 'P -1'
_atom_sites_solution_hydrogens geom
_atom_sites_solution_primary direct
_atom_sites_solution_secondary difmap
_audit_creation_method SHELXL-97
_cell_angle_alpha 94.288(4)
_cell_angle_beta 98.319(4)
_cell_angle_gamma 115.215(5)
_cell_formula_units_Z 2
_cell_length_a 13.4626(7)
_cell_length_b 14.6803(8)
_cell_length_c 15.9634(7)
_cell_measurement_reflns_used 4173
_cell_measurement_temperature 293(2)
_cell_measurement_theta_max 29.5791
_cell_measurement_theta_min 3.0261
_cell_volume 2791.3(3)
_computing_cell_refinement 'CrysAlis PRO (Oxford Diffraction, 2010)'
_computing_data_collection 'CrysAlis PRO'
_computing_data_reduction 'CrysAlis PRO'
_computing_molecular_graphics 'OLEX2 (Dolomanov et al., 2009)'
_computing_publication_material OLEX2
_computing_structure_refinement 'SHELXL-97 (Sheldrick, 2008)'
_computing_structure_solution 'SHELXS-97 (Sheldrick, 2008)'
_diffrn_ambient_temperature 293(2)
_diffrn_detector_area_resol_mean 10.3592
_diffrn_measured_fraction_theta_full 0.997
_diffrn_measured_fraction_theta_max 0.997
_diffrn_measurement_device_type 'Xcalibur, Atlas, Gemini ultra'
_diffrn_measurement_method '\w scans'
_diffrn_radiation_monochromator graphite
_diffrn_radiation_source 'fine-focus sealed tube'
_diffrn_radiation_type MoK\a
_diffrn_radiation_wavelength 0.71073
_diffrn_reflns_av_R_equivalents 0.0409
_diffrn_reflns_av_sigmaI/netI 0.0793
_diffrn_reflns_limit_h_max 16
_diffrn_reflns_limit_h_min -16
_diffrn_reflns_limit_k_max 17
_diffrn_reflns_limit_k_min -17
_diffrn_reflns_limit_l_max 17
_diffrn_reflns_limit_l_min -19
_diffrn_reflns_number 19524
_diffrn_reflns_theta_full 25.75
_diffrn_reflns_theta_max 25.75
_diffrn_reflns_theta_min 3.03
_exptl_absorpt_coefficient_mu 0.061
_exptl_absorpt_correction_T_max 0.9861
_exptl_absorpt_correction_T_min 0.9772
_exptl_absorpt_correction_type multi-scan
_exptl_absorpt_process_details
;
CrysAlis PRO (Oxford Diffraction, 2010)
;
_exptl_crystal_colour red
_exptl_crystal_density_diffrn 1.072
_exptl_crystal_density_method 'not measured'
_exptl_crystal_description block
_exptl_crystal_F_000 968
_exptl_crystal_size_max 0.38
_exptl_crystal_size_mid 0.26
_exptl_crystal_size_min 0.23
_refine_diff_density_max 0.381
_refine_diff_density_min -0.260
_refine_diff_density_rms 0.037
_refine_ls_extinction_method none
_refine_ls_goodness_of_fit_ref 0.953
_refine_ls_hydrogen_treatment constr
_refine_ls_matrix_type full
_refine_ls_number_parameters 696
_refine_ls_number_reflns 10656
_refine_ls_number_restraints 222
_refine_ls_restrained_S_all 0.965
_refine_ls_R_factor_all 0.1353
_refine_ls_R_factor_gt 0.0603
_refine_ls_shift/su_max 0.001
_refine_ls_shift/su_mean 0.000
_refine_ls_structure_factor_coef Fsqd
_refine_ls_weighting_details 'calc w=1/[\s^2^(Fo^2^)+(0.0713P)^2^+0.0000P] where P=(Fo^2^+2Fc^2^)/3'
_refine_ls_weighting_scheme calc
_refine_ls_wR_factor_gt 0.1286
_refine_ls_wR_factor_ref 0.1629
_reflns_number_gt 5389
_reflns_number_total 10656
_reflns_threshold_expression >2sigma(I)
_cod_data_source_file c2ob26509e.txt
_cod_data_source_block 1
_cod_depositor_comments
;
The following automatic conversions were performed:

'_symmetry_cell_setting' value 'Triclinic' changed to 'triclinic'
according to /home/saulius/struct/CIF-dictionaries/cif_core.dic
dictionary named 'cif_core.dic' version 2.4.2 from 2011-04-26.

Automatic conversion script
Id: cif_fix_values 1891 2012-01-12 08:04:46Z andrius 
;
_cod_original_cell_volume 2791.3(2)
_cod_database_code 7152716

loop_
_symmetry_equiv_pos_as_xyz
'x, y, z'
'-x, -y, -z'

loop_
_atom_site_label
_atom_site_type_symbol
_atom_site_fract_x
_atom_site_fract_y
_atom_site_fract_z
_atom_site_U_iso_or_equiv
_atom_site_adp_type
_atom_site_occupancy
_atom_site_symmetry_multiplicity
_atom_site_calc_flag
_atom_site_refinement_flags
_atom_site_disorder_assembly
_atom_site_disorder_group
N1 N 0.19243(14) 0.46281(15) 0.09513(11) 0.0455(5) Uani 1 1 d . . .
H1 H 0.2591 0.5065 0.1197 0.055 Uiso 0.49(3) 1 calc PR A 1
N2 N 0.36673(14) 0.61209(15) 0.06180(12) 0.0461(5) Uani 1 1 d . . .
H2 H 0.3252 0.5987 0.0997 0.055 Uiso 0.51(3) 1 calc PR A 2
C1 C -0.5559(4) 0.0668(4) 0.3351(3) 0.176(2) Uani 1 1 d . . .
H1A H -0.5105 0.0478 0.3753 0.265 Uiso 1 1 calc R . .
H1B H -0.6327 0.0318 0.3405 0.265 Uiso 1 1 calc R . .
H1C H -0.5314 0.1391 0.3466 0.265 Uiso 1 1 calc R . .
C2 C -0.5452(3) 0.0392(3) 0.2480(3) 0.1222(14) Uani 1 1 d . . .
H2A H -0.5963 0.0532 0.2076 0.147 Uiso 1 1 calc R . .
H2B H -0.5674 -0.0334 0.2377 0.147 Uiso 1 1 calc R . .
C3 C -0.4317(2) 0.0940(3) 0.2320(2) 0.0999(12) Uani 1 1 d . . .
H3A H -0.3804 0.0824 0.2740 0.120 Uiso 1 1 calc R . .
H3B H -0.4109 0.1665 0.2402 0.120 Uiso 1 1 calc R . .
C4 C -0.4175(2) 0.0621(3) 0.1395(2) 0.0970(11) Uani 1 1 d . . .
H4A H -0.4226 -0.0061 0.1351 0.116 Uiso 1 1 calc R . .
H4B H -0.4780 0.0607 0.0974 0.116 Uiso 1 1 calc R . .
C5 C -0.3063(2) 0.1347(2) 0.11976(18) 0.0662(8) Uani 1 1 d . . .
C6 C -0.2078(2) 0.1347(2) 0.15887(19) 0.0722(8) Uani 1 1 d . . .
H6 H -0.2104 0.0877 0.1955 0.087 Uiso 1 1 calc R . .
C7 C -0.10573(19) 0.2033(2) 0.14460(17) 0.0626(7) Uani 1 1 d . . .
H7 H -0.0407 0.2016 0.1718 0.075 Uiso 1 1 calc R . .
C8 C -0.09791(17) 0.27438(18) 0.09089(14) 0.0466(6) Uani 1 1 d . . .
C9 C -0.19662(18) 0.2739(2) 0.05173(16) 0.0565(7) Uani 1 1 d . . .
H9 H -0.1944 0.3206 0.0149 0.068 Uiso 1 1 calc R . .
C10 C -0.2986(2) 0.2051(2) 0.06651(17) 0.0670(8) Uani 1 1 d . . .
H10 H -0.3637 0.2068 0.0395 0.080 Uiso 1 1 calc R . .
C11 C 0.01159(17) 0.34669(18) 0.07406(14) 0.0438(6) Uani 1 1 d . . .
C12 C 0.11037(17) 0.41127(18) 0.13596(14) 0.0447(6) Uani 1 1 d . . .
C13 C 0.15421(16) 0.43547(18) 0.00764(14) 0.0427(6) Uani 1 1 d . . .
C14 C 0.03903(16) 0.36244(17) -0.00648(14) 0.0420(5) Uani 1 1 d . . .
C15 C 0.22776(16) 0.47735(17) -0.04927(14) 0.0413(5) Uani 1 1 d . . .
C16 C 0.33602(17) 0.55901(18) -0.02038(14) 0.0426(5) Uani 1 1 d . . .
C17 C 0.42920(17) 0.60518(18) -0.06229(14) 0.0444(6) Uani 1 1 d . . .
C18 C 0.51260(17) 0.68462(18) -0.00377(15) 0.0452(6) Uani 1 1 d . . .
C19 C 0.47052(17) 0.68716(18) 0.07353(14) 0.0452(6) Uani 1 1 d . . .
C20 C 0.62363(17) 0.75411(19) -0.02103(14) 0.0459(6) Uani 1 1 d . . .
C21 C 0.69092(18) 0.7130(2) -0.04923(16) 0.0558(7) Uani 1 1 d . . .
H21 H 0.6696 0.6436 -0.0518 0.067 Uiso 1 1 calc R . .
C22 C 0.78934(18) 0.7750(2) -0.07346(17) 0.0607(7) Uani 1 1 d . . .
H22 H 0.8338 0.7464 -0.0916 0.073 Uiso 1 1 calc R . .
C23 C 0.82335(17) 0.87787(19) -0.07141(16) 0.0528(6) Uani 1 1 d . . .
C24 C 0.75832(19) 0.9189(2) -0.04034(16) 0.0593(7) Uani 1 1 d . . .
H24 H 0.7809 0.9887 -0.0361 0.071 Uiso 1 1 calc R . .
C25 C 0.65984(18) 0.85745(19) -0.01543(16) 0.0550(7) Uani 1 1 d . . .
H25 H 0.6174 0.8867 0.0055 0.066 Uiso 1 1 calc R . .
C26 C 0.92478(19) 0.9414(2) -0.10705(18) 0.0648(7) Uani 1 1 d . . .
H26A H 0.9860 0.9259 -0.0850 0.078 Uiso 1 1 calc R . .
H26B H 0.9477 1.0129 -0.0878 0.078 Uiso 1 1 calc R . .
C27 C 0.9019(2) 0.9220(2) -0.20374(19) 0.0756(9) Uani 1 1 d . B .
H27A H 0.8362 0.9312 -0.2255 0.091 Uiso 1 1 calc R . .
H27B H 0.8853 0.8518 -0.2225 0.091 Uiso 1 1 calc R . .
C28 C 0.9989(2) 0.9914(3) -0.2419(2) 0.0962(11) Uani 1 1 d . . .
H28A H 1.0244 1.0609 -0.2146 0.115 Uiso 0.72(2) 1 calc PR B 1
H28B H 1.0602 0.9734 -0.2283 0.115 Uiso 0.72(2) 1 calc PR B 1
H28C H 1.0699 1.0066 -0.2054 0.115 Uiso 0.28(2) 1 calc PR B 2
H28D H 0.9948 1.0548 -0.2491 0.115 Uiso 0.28(2) 1 calc PR B 2
C29A C 0.9731(7) 0.9877(13) -0.3356(5) 0.129(4) Uani 0.72(2) 1 d PU B 1
H29A H 0.9536 0.9205 -0.3637 0.194 Uiso 0.72(2) 1 calc PR B 1
H29B H 1.0375 1.0362 -0.3538 0.194 Uiso 0.72(2) 1 calc PR B 1
H29C H 0.9114 1.0039 -0.3501 0.194 Uiso 0.72(2) 1 calc PR B 1
C29B C 0.9848(19) 0.926(3) -0.3371(14) 0.127(7) Uani 0.28(2) 1 d PU B 2
H29D H 0.9135 0.9104 -0.3718 0.190 Uiso 0.28(2) 1 calc PR B 2
H29E H 0.9893 0.8635 -0.3286 0.190 Uiso 0.28(2) 1 calc PR B 2
H29F H 1.0434 0.9659 -0.3654 0.190 Uiso 0.28(2) 1 calc PR B 2
C30 C -0.04049(16) 0.31064(18) -0.08874(14) 0.0439(6) Uani 1 1 d . . .
C31 C -0.09033(19) 0.2053(2) -0.10783(17) 0.0579(7) Uani 1 1 d . . .
H31 H -0.0732 0.1673 -0.0693 0.069 Uiso 1 1 calc R . .
C32 C -0.1650(2) 0.1569(2) -0.18352(19) 0.0725(8) Uani 1 1 d . . .
H32 H -0.1980 0.0862 -0.1959 0.087 Uiso 1 1 calc R . .
C33 C -0.1912(2) 0.2121(3) -0.24105(19) 0.0732(8) Uani 1 1 d . . .
H33 H -0.2412 0.1790 -0.2925 0.088 Uiso 1 1 calc R . .
C34 C -0.1435(2) 0.3159(2) -0.22244(17) 0.0641(7) Uani 1 1 d . . .
H34 H -0.1615 0.3534 -0.2612 0.077 Uiso 1 1 calc R . .
C35 C -0.06885(18) 0.3653(2) -0.14648(15) 0.0522(6) Uani 1 1 d . . .
H35 H -0.0373 0.4359 -0.1340 0.063 Uiso 1 1 calc R . .
C36 C 0.19126(16) 0.4352(2) -0.14126(14) 0.0439(6) Uani 1 1 d . . .
C37 C 0.16134(18) 0.3343(2) -0.16979(17) 0.0557(7) Uani 1 1 d . . .
H37 H 0.1633 0.2913 -0.1303 0.067 Uiso 1 1 calc R . .
C38 C 0.1287(2) 0.2963(3) -0.2559(2) 0.0753(8) Uani 1 1 d . . .
H38 H 0.1084 0.2280 -0.2744 0.090 Uiso 1 1 calc R . .
C39 C 0.1263(2) 0.3598(3) -0.3141(2) 0.0849(10) Uani 1 1 d . . .
H39 H 0.1050 0.3346 -0.3724 0.102 Uiso 1 1 calc R . .
C40 C 0.1550(2) 0.4599(3) -0.28697(18) 0.0748(9) Uani 1 1 d . . .
H40 H 0.1524 0.5024 -0.3268 0.090 Uiso 1 1 calc R . .
C41 C 0.18776(18) 0.4980(2) -0.20106(15) 0.0555(7) Uani 1 1 d . . .
H41 H 0.2076 0.5663 -0.1830 0.067 Uiso 1 1 calc R . .
C42 C 0.44073(17) 0.5756(2) -0.14965(15) 0.0462(6) Uani 1 1 d . . .
C43 C 0.43478(18) 0.4815(2) -0.17603(16) 0.0548(7) Uani 1 1 d . . .
H43 H 0.4216 0.4342 -0.1383 0.066 Uiso 1 1 calc R . .
C44 C 0.4479(2) 0.4563(2) -0.25707(18) 0.0707(8) Uani 1 1 d . . .
H44 H 0.4424 0.3920 -0.2740 0.085 Uiso 1 1 calc R . .
C45 C 0.4691(2) 0.5258(3) -0.31280(19) 0.0816(9) Uani 1 1 d . . .
H45 H 0.4780 0.5089 -0.3676 0.098 Uiso 1 1 calc R . .
C46 C 0.4773(2) 0.6199(3) -0.28775(19) 0.0795(9) Uani 1 1 d . . .
H46 H 0.4923 0.6672 -0.3255 0.095 Uiso 1 1 calc R . .
C47 C 0.4633(2) 0.6457(2) -0.20621(17) 0.0656(7) Uani 1 1 d . . .
H47 H 0.4690 0.7101 -0.1896 0.079 Uiso 1 1 calc R . .
C48 C 0.13173(18) 0.43326(19) 0.22930(14) 0.0503(6) Uani 1 1 d . . .
C49 C 0.0478(2) 0.4237(2) 0.27457(16) 0.0635(7) Uani 1 1 d . . .
H49 H -0.0264 0.3949 0.2460 0.076 Uiso 1 1 calc R . .
C50 C 0.0739(3) 0.4564(3) 0.36086(19) 0.0817(10) Uani 1 1 d . . .
H50 H 0.0161 0.4484 0.3897 0.098 Uiso 1 1 calc R . .
C51 C 0.1824(3) 0.5008(3) 0.40691(17) 0.0818(9) Uani 1 1 d . C .
C52 C 0.2647(2) 0.5067(3) 0.36155(18) 0.0880(10) Uani 1 1 d . . .
H52 H 0.3386 0.5336 0.3906 0.106 Uiso 1 1 calc R . .
C53 C 0.2406(2) 0.4743(2) 0.27578(16) 0.0698(8) Uani 1 1 d . . .
H53 H 0.2982 0.4798 0.2476 0.084 Uiso 1 1 calc R . .
C54 C 0.2100(3) 0.5431(4) 0.5016(2) 0.1167(14) Uani 1 1 d . . .
H54A H 0.1408 0.5212 0.5231 0.140 Uiso 0.539(8) 1 calc PR C 1
H54B H 0.2549 0.5145 0.5322 0.140 Uiso 0.539(8) 1 calc PR C 1
H54C H 0.1574 0.4938 0.5303 0.140 Uiso 0.461(8) 1 calc PR C 2
H54D H 0.2843 0.5514 0.5257 0.140 Uiso 0.461(8) 1 calc PR C 2
C55A C 0.2709(10) 0.6552(11) 0.5202(8) 0.141(3) Uani 0.539(8) 1 d PU C 1
H55A H 0.3310 0.6814 0.4886 0.169 Uiso 0.539(8) 1 calc PR C 1
H55B H 0.3012 0.6786 0.5810 0.169 Uiso 0.539(8) 1 calc PR C 1
C55B C 0.2062(13) 0.6413(12) 0.5194(9) 0.138(3) Uani 0.461(8) 1 d PU C 2
H55C H 0.1283 0.6280 0.5041 0.166 Uiso 0.461(8) 1 calc PR C 2
H55D H 0.2282 0.6622 0.5809 0.166 Uiso 0.461(8) 1 calc PR C 2
C56A C 0.1622(9) 0.6911(9) 0.4842(6) 0.137(3) Uani 0.539(8) 1 d PU C 1
H56A H 0.1521 0.6859 0.4223 0.165 Uiso 0.539(8) 1 calc PR C 1
H56B H 0.0933 0.6408 0.4970 0.165 Uiso 0.539(8) 1 calc PR C 1
C56B C 0.2646(12) 0.7214(11) 0.4842(8) 0.144(3) Uani 0.461(8) 1 d PU C 2
H56C H 0.2461 0.6988 0.4229 0.173 Uiso 0.461(8) 1 calc PR C 2
H56D H 0.3427 0.7369 0.5025 0.173 Uiso 0.461(8) 1 calc PR C 2
C57A C 0.1739(13) 0.7827(12) 0.5148(9) 0.198(4) Uani 0.539(8) 1 d PU C 1
H57A H 0.2437 0.8183 0.5549 0.298 Uiso 0.539(8) 1 calc PR C 1
H57B H 0.1133 0.7753 0.5432 0.298 Uiso 0.539(8) 1 calc PR C 1
H57C H 0.1732 0.8207 0.4685 0.298 Uiso 0.539(8) 1 calc PR C 1
C57B C 0.2584(14) 0.8134(11) 0.4959(8) 0.176(4) Uani 0.461(8) 1 d PU C 2
H57D H 0.1919 0.8078 0.4599 0.264 Uiso 0.461(8) 1 calc PR C 2
H57E H 0.3229 0.8662 0.4812 0.264 Uiso 0.461(8) 1 calc PR C 2
H57F H 0.2563 0.8300 0.5548 0.264 Uiso 0.461(8) 1 calc PR C 2
C58 C 0.52245(17) 0.75049(19) 0.15699(15) 0.0494(6) Uani 1 1 d . . .
C59 C 0.4559(2) 0.7564(2) 0.21461(18) 0.0701(8) Uani 1 1 d . . .
H59 H 0.3785 0.7246 0.1971 0.084 Uiso 1 1 calc R . .
C60 C 0.5017(2) 0.8076(3) 0.29618(19) 0.0814(9) Uani 1 1 d . . .
H60 H 0.4546 0.8094 0.3329 0.098 Uiso 1 1 calc R . .
C61 C 0.6162(2) 0.8568(2) 0.32550(19) 0.0749(8) Uani 1 1 d . D .
C62 C 0.6819(2) 0.8536(2) 0.26794(19) 0.0732(8) Uani 1 1 d . . .
H62 H 0.7593 0.8877 0.2852 0.088 Uiso 1 1 calc R . .
C63 C 0.63728(19) 0.8018(2) 0.18598(17) 0.0621(7) Uani 1 1 d . . .
H63 H 0.6849 0.8012 0.1494 0.074 Uiso 1 1 calc R . .
C64 C 0.6660(3) 0.9080(3) 0.4170(2) 0.1099(12) Uani 1 1 d . . .
H64A H 0.6278 0.9474 0.4335 0.132 Uiso 0.566(9) 1 calc PR D 1
H64B H 0.7442 0.9547 0.4212 0.132 Uiso 0.566(9) 1 calc PR D 1
H64C H 0.7213 0.9771 0.4167 0.132 Uiso 0.434(9) 1 calc PR D 2
H64D H 0.6072 0.9123 0.4433 0.132 Uiso 0.434(9) 1 calc PR D 2
C65A C 0.6568(9) 0.8292(10) 0.4807(6) 0.122(3) Uani 0.566(9) 1 d PU D 1
H65A H 0.6814 0.8654 0.5389 0.147 Uiso 0.566(9) 1 calc PR D 1
H65B H 0.5788 0.7808 0.4742 0.147 Uiso 0.566(9) 1 calc PR D 1
C65B C 0.7169(12) 0.8605(12) 0.4682(8) 0.126(4) Uani 0.434(9) 1 d PU D 2
H65C H 0.7533 0.9030 0.5235 0.151 Uiso 0.434(9) 1 calc PR D 2
H65D H 0.7739 0.8530 0.4415 0.151 Uiso 0.434(9) 1 calc PR D 2
C66A C 0.7220(9) 0.7728(8) 0.4687(5) 0.129(3) Uani 0.566(9) 1 d PU D 1
H66A H 0.7986 0.8213 0.4694 0.154 Uiso 0.566(9) 1 calc PR D 1
H66B H 0.6924 0.7315 0.4125 0.154 Uiso 0.566(9) 1 calc PR D 1
C66B C 0.6265(12) 0.7492(12) 0.4820(8) 0.129(4) Uani 0.434(9) 1 d PU D 2
H66C H 0.5684 0.7599 0.5043 0.154 Uiso 0.434(9) 1 calc PR D 2
H66D H 0.5921 0.7100 0.4252 0.154 Uiso 0.434(9) 1 calc PR D 2
C67A C 0.7232(12) 0.7061(11) 0.5326(9) 0.180(5) Uani 0.566(9) 1 d PU D 1
H67A H 0.7190 0.7356 0.5869 0.270 Uiso 0.566(9) 1 calc PR D 1
H67B H 0.7913 0.6987 0.5379 0.270 Uiso 0.566(9) 1 calc PR D 1
H67C H 0.6603 0.6405 0.5148 0.270 Uiso 0.566(9) 1 calc PR D 1
C67B C 0.6508(14) 0.6874(14) 0.5304(11) 0.161(5) Uani 0.434(9) 1 d PU D 2
H67D H 0.7044 0.6704 0.5083 0.242 Uiso 0.434(9) 1 calc PR D 2
H67E H 0.5838 0.6262 0.5290 0.242 Uiso 0.434(9) 1 calc PR D 2
H67F H 0.6815 0.7215 0.5884 0.242 Uiso 0.434(9) 1 calc PR D 2

loop_
_atom_site_aniso_label
_atom_site_aniso_U_11
_atom_site_aniso_U_22
_atom_site_aniso_U_33
_atom_site_aniso_U_23
_atom_site_aniso_U_13
_atom_site_aniso_U_12
N1 0.0450(11) 0.0496(13) 0.0430(12) 0.0118(10) 0.0127(9) 0.0201(9)
N2 0.0415(10) 0.0469(13) 0.0459(12) 0.0078(10) 0.0113(8) 0.0150(9)
C1 0.161(4) 0.173(5) 0.177(5) -0.017(4) 0.103(4) 0.042(4)
C2 0.091(2) 0.114(3) 0.166(4) 0.045(3) 0.061(3) 0.035(2)
C3 0.077(2) 0.075(2) 0.163(4) 0.038(2) 0.061(2) 0.0322(18)
C4 0.0585(17) 0.100(3) 0.126(3) 0.048(2) 0.0375(18) 0.0188(17)
C5 0.0512(15) 0.065(2) 0.082(2) 0.0199(16) 0.0249(13) 0.0204(13)
C6 0.0641(17) 0.065(2) 0.098(2) 0.0441(18) 0.0324(15) 0.0274(15)
C7 0.0475(13) 0.0650(19) 0.084(2) 0.0337(16) 0.0213(12) 0.0267(13)
C8 0.0464(13) 0.0456(16) 0.0522(15) 0.0128(12) 0.0168(10) 0.0213(11)
C9 0.0526(14) 0.0605(18) 0.0669(17) 0.0219(14) 0.0208(12) 0.0300(13)
C10 0.0480(14) 0.082(2) 0.080(2) 0.0274(17) 0.0214(13) 0.0313(14)
C11 0.0449(12) 0.0416(15) 0.0530(15) 0.0159(12) 0.0168(11) 0.0230(11)
C12 0.0460(13) 0.0477(16) 0.0487(15) 0.0147(12) 0.0161(11) 0.0251(11)
C13 0.0425(12) 0.0431(15) 0.0451(15) 0.0112(12) 0.0109(10) 0.0198(11)
C14 0.0427(12) 0.0373(14) 0.0497(15) 0.0109(11) 0.0110(10) 0.0198(10)
C15 0.0413(12) 0.0397(14) 0.0468(14) 0.0111(12) 0.0113(10) 0.0200(11)
C16 0.0452(12) 0.0416(15) 0.0427(14) 0.0118(12) 0.0105(10) 0.0194(11)
C17 0.0449(12) 0.0445(15) 0.0486(15) 0.0157(12) 0.0150(11) 0.0212(11)
C18 0.0426(12) 0.0431(15) 0.0541(15) 0.0157(13) 0.0129(11) 0.0206(11)
C19 0.0421(12) 0.0444(15) 0.0513(15) 0.0116(12) 0.0094(10) 0.0205(11)
C20 0.0423(12) 0.0426(16) 0.0526(15) 0.0130(12) 0.0117(10) 0.0171(11)
C21 0.0485(13) 0.0452(16) 0.0795(19) 0.0184(14) 0.0179(12) 0.0231(12)
C22 0.0497(14) 0.0499(18) 0.091(2) 0.0171(15) 0.0256(13) 0.0257(13)
C23 0.0450(13) 0.0448(17) 0.0680(17) 0.0150(13) 0.0160(11) 0.0169(12)
C24 0.0577(15) 0.0416(16) 0.0797(19) 0.0149(14) 0.0237(13) 0.0187(13)
C25 0.0523(14) 0.0449(17) 0.0722(18) 0.0104(14) 0.0219(12) 0.0224(12)
C26 0.0522(14) 0.0538(18) 0.087(2) 0.0157(15) 0.0251(13) 0.0174(13)
C27 0.0558(15) 0.080(2) 0.088(2) 0.0249(18) 0.0221(14) 0.0224(15)
C28 0.0745(19) 0.112(3) 0.090(3) 0.038(2) 0.0315(17) 0.0218(19)
C29A 0.124(4) 0.138(10) 0.090(4) 0.031(5) 0.037(3) 0.018(5)
C29B 0.116(10) 0.149(14) 0.093(9) 0.032(11) 0.049(7) 0.028(10)
C30 0.0399(11) 0.0439(16) 0.0490(15) 0.0103(12) 0.0130(10) 0.0176(11)
C31 0.0548(14) 0.0410(17) 0.0721(19) 0.0109(14) 0.0083(13) 0.0168(12)
C32 0.0634(16) 0.0497(19) 0.086(2) -0.0024(17) 0.0039(15) 0.0137(14)
C33 0.0578(16) 0.076(2) 0.0662(19) -0.0026(18) -0.0043(13) 0.0180(16)
C34 0.0570(15) 0.066(2) 0.0632(18) 0.0150(16) 0.0041(13) 0.0233(14)
C35 0.0482(13) 0.0477(16) 0.0593(16) 0.0111(14) 0.0101(12) 0.0194(12)
C36 0.0382(12) 0.0509(17) 0.0411(14) 0.0076(13) 0.0119(10) 0.0170(11)
C37 0.0542(14) 0.0528(19) 0.0564(17) 0.0055(14) 0.0160(12) 0.0190(13)
C38 0.0725(18) 0.068(2) 0.068(2) -0.0101(18) 0.0181(15) 0.0170(16)
C39 0.086(2) 0.108(3) 0.0478(19) -0.006(2) 0.0105(15) 0.034(2)
C40 0.0790(18) 0.105(3) 0.0457(19) 0.0210(19) 0.0157(14) 0.0429(19)
C41 0.0542(14) 0.0657(19) 0.0476(16) 0.0155(14) 0.0152(11) 0.0246(13)
C42 0.0426(12) 0.0507(17) 0.0496(15) 0.0134(13) 0.0161(10) 0.0215(11)
C43 0.0561(14) 0.0605(19) 0.0566(17) 0.0146(14) 0.0200(12) 0.0301(13)
C44 0.0743(17) 0.077(2) 0.069(2) 0.0038(18) 0.0251(15) 0.0390(16)
C45 0.088(2) 0.105(3) 0.059(2) 0.012(2) 0.0330(15) 0.044(2)
C46 0.096(2) 0.087(3) 0.064(2) 0.0338(19) 0.0332(16) 0.0388(19)
C47 0.0765(17) 0.059(2) 0.0647(19) 0.0222(16) 0.0258(14) 0.0279(15)
C48 0.0520(13) 0.0588(18) 0.0481(15) 0.0196(13) 0.0167(11) 0.0279(12)
C49 0.0598(15) 0.081(2) 0.0552(18) 0.0221(16) 0.0235(13) 0.0310(14)
C50 0.084(2) 0.116(3) 0.058(2) 0.0308(19) 0.0376(16) 0.0471(19)
C51 0.096(2) 0.114(3) 0.0458(17) 0.0274(18) 0.0205(16) 0.052(2)
C52 0.0732(18) 0.141(3) 0.0540(19) 0.023(2) 0.0086(15) 0.051(2)
C53 0.0578(16) 0.108(3) 0.0497(17) 0.0206(17) 0.0155(12) 0.0395(16)
C54 0.134(3) 0.173(5) 0.048(2) 0.024(3) 0.021(2) 0.071(3)
C55A 0.172(5) 0.141(5) 0.099(4) 0.000(4) 0.020(5) 0.063(5)
C55B 0.165(6) 0.137(5) 0.107(5) 0.002(4) 0.025(5) 0.064(5)
C56A 0.170(5) 0.131(5) 0.109(4) 0.004(4) 0.024(4) 0.068(4)
C56B 0.173(5) 0.133(5) 0.113(5) 0.001(4) 0.021(5) 0.060(5)
C57A 0.198(7) 0.179(8) 0.178(7) -0.018(7) 0.014(6) 0.060(7)
C57B 0.211(8) 0.155(8) 0.121(6) 0.000(6) 0.023(6) 0.050(7)
C58 0.0464(13) 0.0455(16) 0.0543(16) 0.0087(13) 0.0094(11) 0.0184(11)
C59 0.0565(15) 0.080(2) 0.0684(19) -0.0102(17) 0.0078(14) 0.0296(15)
C60 0.0746(19) 0.094(3) 0.069(2) -0.0212(19) 0.0110(15) 0.0366(18)
C61 0.079(2) 0.064(2) 0.066(2) -0.0118(16) -0.0019(16) 0.0257(16)
C62 0.0568(15) 0.068(2) 0.072(2) 0.0010(17) -0.0037(15) 0.0127(14)
C63 0.0499(15) 0.064(2) 0.0618(18) 0.0093(15) 0.0080(12) 0.0163(13)
C64 0.110(3) 0.107(3) 0.089(3) -0.030(2) -0.009(2) 0.042(2)
C65A 0.135(6) 0.137(6) 0.069(4) 0.000(5) 0.020(4) 0.038(5)
C65B 0.138(7) 0.139(7) 0.077(5) 0.004(5) 0.003(5) 0.047(6)
C66A 0.164(6) 0.130(6) 0.085(4) 0.013(4) 0.010(4) 0.064(5)
C66B 0.155(7) 0.129(7) 0.096(6) 0.022(5) 0.011(5) 0.061(6)
C67A 0.193(9) 0.163(8) 0.145(7) 0.041(6) -0.007(8) 0.053(8)
C67B 0.163(9) 0.173(9) 0.116(7) 0.034(7) 0.025(8) 0.042(8)

loop_
_atom_type_symbol
_atom_type_description
_atom_type_scat_dispersion_real
_atom_type_scat_dispersion_imag
_atom_type_scat_source
C C 0.0033 0.0016 'International Tables Vol C Tables 4.2.6.8 and 6.1.1.4'
H H 0.0000 0.0000 'International Tables Vol C Tables 4.2.6.8 and 6.1.1.4'
N N 0.0061 0.0033 'International Tables Vol C Tables 4.2.6.8 and 6.1.1.4'

loop_
_geom_angle_atom_site_label_1
_geom_angle_atom_site_label_2
_geom_angle_atom_site_label_3
_geom_angle
C12 N1 C13 109.85(18)
C12 N1 H1 125.1
C13 N1 H1 125.1
C19 N2 C16 109.89(17)
C19 N2 H2 125.1
C16 N2 H2 125.1
C2 C1 H1A 109.5
C2 C1 H1B 109.5
H1A C1 H1B 109.5
C2 C1 H1C 109.5
H1A C1 H1C 109.5
H1B C1 H1C 109.5
C1 C2 C3 113.4(4)
C1 C2 H2A 108.9
C3 C2 H2A 108.9
C1 C2 H2B 108.9
C3 C2 H2B 108.9
H2A C2 H2B 107.7
C2 C3 C4 114.2(3)
C2 C3 H3A 108.7
C4 C3 H3A 108.7
C2 C3 H3B 108.7
C4 C3 H3B 108.7
H3A C3 H3B 107.6
C5 C4 C3 112.1(3)
C5 C4 H4A 109.2
C3 C4 H4A 109.2
C5 C4 H4B 109.2
C3 C4 H4B 109.2
H4A C4 H4B 107.9
C10 C5 C6 117.5(2)
C10 C5 C4 122.0(2)
C6 C5 C4 120.4(2)
C7 C6 C5 121.1(2)
C7 C6 H6 119.4
C5 C6 H6 119.4
C6 C7 C8 121.4(2)
C6 C7 H7 119.3
C8 C7 H7 119.3
C7 C8 C9 117.28(19)
C7 C8 C11 121.45(19)
C9 C8 C11 121.3(2)
C8 C9 C10 121.0(2)
C8 C9 H9 119.5
C10 C9 H9 119.5
C5 C10 C9 121.7(2)
C5 C10 H10 119.2
C9 C10 H10 119.2
C14 C11 C12 106.61(18)
C14 C11 C8 126.0(2)
C12 C11 C8 127.32(19)
N1 C12 C11 109.06(19)
N1 C12 C48 118.6(2)
C11 C12 C48 132.22(19)
N1 C13 C15 120.23(19)
N1 C13 C14 107.47(17)
C15 C13 C14 132.3(2)
C11 C14 C13 107.0(2)
C11 C14 C30 124.14(19)
C13 C14 C30 128.86(19)
C16 C15 C13 121.8(2)
C16 C15 C36 118.72(17)
C13 C15 C36 119.44(19)
N2 C16 C15 120.59(17)
N2 C16 C17 107.32(19)
C15 C16 C17 132.1(2)
C18 C17 C16 106.87(19)
C18 C17 C42 124.12(19)
C16 C17 C42 129.0(2)
C17 C18 C19 107.30(19)
C17 C18 C20 124.9(2)
C19 C18 C20 127.8(2)
N2 C19 C18 108.6(2)
N2 C19 C58 119.52(19)
C18 C19 C58 131.8(2)
C25 C20 C21 118.12(19)
C25 C20 C18 122.5(2)
C21 C20 C18 119.2(2)
C22 C21 C20 120.2(2)
C22 C21 H21 119.9
C20 C21 H21 119.9
C23 C22 C21 121.7(2)
C23 C22 H22 119.1
C21 C22 H22 119.1
C22 C23 C24 117.8(2)
C22 C23 C26 120.3(2)
C24 C23 C26 121.8(2)
C23 C24 C25 120.8(2)
C23 C24 H24 119.6
C25 C24 H24 119.6
C20 C25 C24 121.2(2)
C20 C25 H25 119.4
C24 C25 H25 119.4
C23 C26 C27 112.0(2)
C23 C26 H26A 109.2
C27 C26 H26A 109.2
C23 C26 H26B 109.2
C27 C26 H26B 109.2
H26A C26 H26B 107.9
C26 C27 C28 113.4(2)
C26 C27 H27A 108.9
C28 C27 H27A 108.9
C26 C27 H27B 108.9
C28 C27 H27B 108.9
H27A C27 H27B 107.7
C29A C28 C27 115.0(4)
C29A C28 C29B 35.7(9)
C27 C28 C29B 104.9(9)
C29A C28 H28A 108.5
C27 C28 H28A 108.5
C29B C28 H28A 140.3
C29A C28 H28B 108.5
C27 C28 H28B 108.5
C29B C28 H28B 80.8
H28A C28 H28B 107.5
C29A C28 H28C 128.7
C27 C28 H28C 110.8
C29B C28 H28C 110.8
H28A C28 H28C 76.5
H28B C28 H28C 32.4
C29A C28 H28D 75.3
C27 C28 H28D 110.8
C29B C28 H28D 110.8
H28A C28 H28D 36.4
H28B C28 H28D 133.8
H28C C28 H28D 108.8
C28 C29A H29A 109.5
C28 C29A H29B 109.5
C28 C29A H29C 109.5
C28 C29B H29D 109.5
C28 C29B H29E 109.5
H29D C29B H29E 109.5
C28 C29B H29F 109.5
H29D C29B H29F 109.5
H29E C29B H29F 109.5
C35 C30 C31 118.7(2)
C35 C30 C14 121.2(2)
C31 C30 C14 120.0(2)
C32 C31 C30 120.2(2)
C32 C31 H31 119.9
C30 C31 H31 119.9
C33 C32 C31 120.5(3)
C33 C32 H32 119.7
C31 C32 H32 119.7
C34 C33 C32 119.7(3)
C34 C33 H33 120.1
C32 C33 H33 120.1
C33 C34 C35 120.3(3)
C33 C34 H34 119.9
C35 C34 H34 119.9
C34 C35 C30 120.5(2)
C34 C35 H35 119.7
C30 C35 H35 119.7
C37 C36 C41 118.7(2)
C37 C36 C15 121.6(2)
C41 C36 C15 119.7(2)
C38 C37 C36 120.9(2)
C38 C37 H37 119.5
C36 C37 H37 119.5
C39 C38 C37 119.6(3)
C39 C38 H38 120.2
C37 C38 H38 120.2
C40 C39 C38 120.3(3)
C40 C39 H39 119.8
C38 C39 H39 119.8
C39 C40 C41 120.2(3)
C39 C40 H40 119.9
C41 C40 H40 119.9
C40 C41 C36 120.3(3)
C40 C41 H41 119.9
C36 C41 H41 119.9
C43 C42 C47 118.3(2)
C43 C42 C17 122.2(2)
C47 C42 C17 119.5(2)
C44 C43 C42 121.3(2)
C44 C43 H43 119.4
C42 C43 H43 119.4
C45 C44 C43 120.0(3)
C45 C44 H44 120.0
C43 C44 H44 120.0
C46 C45 C44 119.9(3)
C46 C45 H45 120.1
C44 C45 H45 120.1
C45 C46 C47 120.5(3)
C45 C46 H46 119.8
C47 C46 H46 119.8
C42 C47 C46 120.1(3)
C42 C47 H47 119.9
C46 C47 H47 119.9
C53 C48 C49 117.2(2)
C53 C48 C12 120.03(19)
C49 C48 C12 122.5(2)
C50 C49 C48 120.4(2)
C50 C49 H49 119.8
C48 C49 H49 119.8
C49 C50 C51 122.7(2)
C49 C50 H50 118.6
C51 C50 H50 118.6
C50 C51 C52 116.3(3)
C50 C51 C54 121.7(3)
C52 C51 C54 122.0(3)
C53 C52 C51 121.9(3)
C53 C52 H52 119.1
C51 C52 H52 119.1
C52 C53 C48 121.5(2)
C52 C53 H53 119.3
C48 C53 H53 119.3
C55B C54 C55A 31.6(6)
C55B C54 C51 114.0(7)
C55A C54 C51 113.8(6)
C55B C54 H54A 79.7
C55A C54 H54A 108.8
C51 C54 H54A 108.8
C55B C54 H54B 131.3
C55A C54 H54B 108.8
C51 C54 H54B 108.8
H54A C54 H54B 107.7
C55B C54 H54C 108.8
C55A C54 H54C 131.5
C51 C54 H54C 108.8
H54A C54 H54C 32.8
H54B C54 H54C 77.1
C55B C54 H54D 108.8
C55A C54 H54D 79.8
C51 C54 H54D 108.8
H54A C54 H54D 133.3
H54B C54 H54D 32.7
H54C C54 H54D 107.6
C54 C55A C56A 101.5(8)
C54 C55A H55A 111.5
C56A C55A H55A 111.5
C54 C55A H55B 111.5
C56A C55A H55B 111.5
H55A C55A H55B 109.3
C56B C55B C54 122.2(12)
C56B C55B H55C 106.8
C54 C55B H55C 106.8
C56B C55B H55D 106.8
C54 C55B H55D 106.8
H55C C55B H55D 106.6
C57A C56A C55A 118.9(10)
C57A C56A H56A 107.6
C55A C56A H56A 107.6
C57A C56A H56B 107.6
C55A C56A H56B 107.6
H56A C56A H56B 107.0
C55B C56B C57B 123.7(14)
C55B C56B H56C 106.4
C57B C56B H56C 106.4
C55B C56B H56D 106.4
C57B C56B H56D 106.4
H56C C56B H56D 106.5
C56B C57B H57D 109.5
C56B C57B H57E 109.5
H57D C57B H57E 109.5
C56B C57B H57F 109.5
H57D C57B H57F 109.5
H57E C57B H57F 109.5
C63 C58 C59 116.5(2)
C63 C58 C19 123.4(2)
C59 C58 C19 120.0(2)
C60 C59 C58 121.7(2)
C60 C59 H59 119.2
C58 C59 H59 119.2
C59 C60 C61 121.7(3)
C59 C60 H60 119.2
C61 C60 H60 119.2
C62 C61 C60 116.7(3)
C62 C61 C64 121.8(3)
C60 C61 C64 121.4(3)
C63 C62 C61 122.4(2)
C63 C62 H62 118.8
C61 C62 H62 118.8
C62 C63 C58 121.0(2)
C62 C63 H63 119.5
C58 C63 H63 119.5
C65B C64 C61 115.8(7)
C65B C64 C65A 30.7(6)
C61 C64 C65A 112.3(5)
C65B C64 H64A 128.8
C61 C64 H64A 109.1
C65A C64 H64A 109.1
C65B C64 H64B 79.8
C61 C64 H64B 109.1
C65A C64 H64B 109.1
H64A C64 H64B 107.9
C65B C64 H64C 108.3
C61 C64 H64C 108.3
C65A C64 H64C 132.8
H64A C64 H64C 78.1
H64B C64 H64C 32.4
C65B C64 H64D 108.3
C61 C64 H64D 108.3
C65A C64 H64D 81.7
H64A C64 H64D 31.0
H64B C64 H64D 132.6
H64C C64 H64D 107.4
C66A C65A C64 114.6(8)
C66A C65A H65A 108.6
C64 C65A H65A 108.6
C66A C65A H65B 108.6
C64 C65A H65B 108.6
H65A C65A H65B 107.6
C64 C65B C66B 111.6(11)
C64 C65B H65C 109.3
C66B C65B H65C 109.3
C64 C65B H65D 109.3
C66B C65B H65D 109.3
H65C C65B H65D 108.0
C65A C66A C67A 115.4(10)
C65A C66A H66A 108.4
C67A C66A H66A 108.4
C65A C66A H66B 108.4
C67A C66A H66B 108.4
H66A C66A H66B 107.5
C67B C66B C65B 124.8(12)
C67B C66B H66C 106.1
C65B C66B H66C 106.1
C67B C66B H66D 106.1
C65B C66B H66D 106.1
H66C C66B H66D 106.3
C66B C67B H67D 109.5
C66B C67B H67E 109.5
H67D C67B H67E 109.5
C66B C67B H67F 109.5
H67D C67B H67F 109.5
H67E C67B H67F 109.5

loop_
_geom_bond_atom_site_label_1
_geom_bond_atom_site_label_2
_geom_bond_distance
N1 C12 1.337(2)
N1 C13 1.382(3)
N1 H1 0.8600
N2 C19 1.335(3)
N2 C16 1.384(3)
N2 H2 0.8600
C1 C2 1.463(5)
C1 H1A 0.9600
C1 H1B 0.9600
C1 H1C 0.9600
C2 C3 1.464(4)
C2 H2A 0.9700
C2 H2B 0.9700
C3 C4 1.578(5)
C3 H3A 0.9700
C3 H3B 0.9700
C4 C5 1.518(3)
C4 H4A 0.9700
C4 H4B 0.9700
C5 C10 1.367(3)
C5 C6 1.381(3)
C6 C7 1.378(3)
C6 H6 0.9300
C7 C8 1.379(3)
C7 H7 0.9300
C8 C9 1.381(3)
C8 C11 1.482(3)
C9 C10 1.382(3)
C9 H9 0.9300
C10 H10 0.9300
C11 C14 1.397(3)
C11 C12 1.431(3)
C12 C48 1.460(3)
C13 C15 1.417(3)
C13 C14 1.432(3)
C14 C30 1.483(3)
C15 C16 1.417(3)
C15 C36 1.475(3)
C16 C17 1.438(3)
C17 C18 1.382(3)
C17 C42 1.479(3)
C18 C19 1.435(3)
C18 C20 1.488(3)
C19 C58 1.456(3)
C20 C25 1.373(3)
C20 C21 1.389(3)
C21 C22 1.381(3)
C21 H21 0.9300
C22 C23 1.375(3)
C22 H22 0.9300
C23 C24 1.381(3)
C23 C26 1.509(3)
C24 C25 1.385(3)
C24 H24 0.9300
C25 H25 0.9300
C26 C27 1.510(4)
C26 H26A 0.9700
C26 H26B 0.9700
C27 C28 1.517(3)
C27 H27A 0.9700
C27 H27B 0.9700
C28 C29A 1.477(8)
C28 C29B 1.68(3)
C28 H28A 0.9700
C28 H28B 0.9700
C28 H28C 0.9700
C28 H28D 0.9700
C29A H29A 0.9600
C29A H29B 0.9600
C29A H29C 0.9600
C29B H29D 0.9600
C29B H29E 0.9600
C29B H29F 0.9600
C30 C35 1.382(3)
C30 C31 1.386(3)
C31 C32 1.373(4)
C31 H31 0.9300
C32 C33 1.373(4)
C32 H32 0.9300
C33 C34 1.366(4)
C33 H33 0.9300
C34 C35 1.379(3)
C34 H34 0.9300
C35 H35 0.9300
C36 C37 1.379(3)
C36 C41 1.386(3)
C37 C38 1.376(4)
C37 H37 0.9300
C38 C39 1.372(4)
C38 H38 0.9300
C39 C40 1.368(4)
C39 H39 0.9300
C40 C41 1.374(4)
C40 H40 0.9300
C41 H41 0.9300
C42 C43 1.379(3)
C42 C47 1.385(3)
C43 C44 1.376(3)
C43 H43 0.9300
C44 C45 1.370(4)
C44 H44 0.9300
C45 C46 1.362(4)
C45 H45 0.9300
C46 C47 1.390(4)
C46 H46 0.9300
C47 H47 0.9300
C48 C53 1.388(3)
C48 C49 1.391(3)
C49 C50 1.367(4)
C49 H49 0.9300
C50 C51 1.380(4)
C50 H50 0.9300
C51 C52 1.386(4)
C51 C54 1.519(4)
C52 C53 1.360(4)
C52 H52 0.9300
C53 H53 0.9300
C54 C55B 1.473(16)
C54 C55A 1.475(14)
C54 H54A 0.9700
C54 H54B 0.9700
C54 H54C 0.9700
C54 H54D 0.9700
C55A C56A 1.792(19)
C55A H55A 0.9700
C55A H55B 0.9700
C55B C56B 1.32(2)
C55B H55C 0.9700
C55B H55D 0.9700
C56A C57A 1.331(14)
C56A H56A 0.9700
C56A H56B 0.9700
C56B C57B 1.389(17)
C56B H56C 0.9700
C56B H56D 0.9700
C57A H57A 0.9600
C57A H57B 0.9600
C57A H57C 0.9600
C57B H57D 0.9600
C57B H57E 0.9600
C57B H57F 0.9600
C58 C63 1.386(3)
C58 C59 1.396(3)
C59 C60 1.366(4)
C59 H59 0.9300
C60 C61 1.381(4)
C60 H60 0.9300
C61 C62 1.376(4)
C61 C64 1.507(4)
C62 C63 1.373(4)
C62 H62 0.9300
C63 H63 0.9300
C64 C65B 1.398(15)
C64 C65A 1.575(12)
C64 H64A 0.9700
C64 H64B 0.9700
C64 H64C 0.9700
C64 H64D 0.9700
C65A C66A 1.462(16)
C65A H65A 0.9700
C65A H65B 0.9700
C65B C66B 1.62(2)
C65B H65C 0.9700
C65B H65D 0.9700
C66A C67A 1.468(15)
C66A H66A 0.9700
C66A H66B 0.9700
C66B C67B 1.35(2)
C66B H66C 0.9700
C66B H66D 0.9700
C67A H67A 0.9600
C67A H67B 0.9600
C67A H67C 0.9600
C67B H67D 0.9600
C67B H67E 0.9600
C67B H67F 0.9600
